data_7115680
loop_
_publ_author_name
'Anup Bhunia'
'Trinadh Kaicharla'
'Digvijay Porwal'
'Rajesh G. Gonnade'
'Akkattu T. Biju'

_publ_section_title
;
 Multicomponent reactions involving phosphines, arynes and aldehydes
;
_journal_name_full Chem.Commun.
_journal_page_first 11389
_journal_paper_doi 10.1039/C4cc05420B
_journal_volume 50
_journal_year 2014
_chemical_formula_moiety 'C31 H23 Cl2 O1.25 P'
_chemical_formula_sum 'C31 H23 Cl2 O1.25 P'
_chemical_formula_weight 517.36
_chemical_name_systematic
; 
 ? 
;
_space_group_IT_number 14
_symmetry_cell_setting monoclinic
_symmetry_space_group_name_Hall '-P 2ybc'
_symmetry_space_group_name_H-M 'P 1 21/c 1'
_atom_sites_solution_hydrogens geom
_atom_sites_solution_primary direct
_atom_sites_solution_secondary difmap
_audit_creation_method SHELXL-97
_cell_angle_alpha 90.00
_cell_angle_beta 97.179(3)
_cell_angle_gamma 90.00
_cell_formula_units_Z 8
_cell_length_a 14.2166(10)
_cell_length_b 28.5677(19)
_cell_length_c 12.5338(8)
_cell_measurement_reflns_used 9990
_cell_measurement_temperature 150(2)
_cell_measurement_theta_max 27.96
_cell_measurement_theta_min 2.49
_cell_volume 5050.5(6)
_computing_cell_refinement 'Bruker SAINT'
_computing_data_collection 'Bruker APEX2'
_computing_data_reduction 'Bruker SAINT'
_computing_molecular_graphics 'Bruker SHELXTL'
_computing_publication_material 'Bruker SHELXTL'
_computing_structure_refinement 'SHELXL-97 (Sheldrick, 2008)'
_computing_structure_solution 'SHELXS-97 (Sheldrick, 2008)'
_diffrn_ambient_temperature 150(2)
_diffrn_measured_fraction_theta_full 1.000
_diffrn_measured_fraction_theta_max 1.000
_diffrn_measurement_device_type 'Bruker APEX-II CCD'
_diffrn_measurement_method '\f and \w scans'
_diffrn_radiation_monochromator graphite
_diffrn_radiation_source 'fine-focus sealed tube'
_diffrn_radiation_type MoK\a
_diffrn_radiation_wavelength 0.71073
_diffrn_reflns_av_R_equivalents 0.0368
_diffrn_reflns_av_sigmaI/netI 0.0386
_diffrn_reflns_limit_h_max 16
_diffrn_reflns_limit_h_min -16
_diffrn_reflns_limit_k_max 32
_diffrn_reflns_limit_k_min -33
_diffrn_reflns_limit_l_max 14
_diffrn_reflns_limit_l_min -14
_diffrn_reflns_number 39982
_diffrn_reflns_theta_full 25.00
_diffrn_reflns_theta_max 25.00
_diffrn_reflns_theta_min 1.61
_exptl_absorpt_coefficient_mu 0.345
_exptl_absorpt_correction_T_max 0.9311
_exptl_absorpt_correction_T_min 0.9096
_exptl_absorpt_correction_type multi-scan
_exptl_absorpt_process_details 'SADABS(BRUKER, 2006)'
_exptl_crystal_colour COLOURLESS
_exptl_crystal_density_diffrn 1.361
_exptl_crystal_density_method 'not measured'
_exptl_crystal_description BLOCK
_exptl_crystal_F_000 2144
_exptl_crystal_size_max 0.28
_exptl_crystal_size_mid 0.22
_exptl_crystal_size_min 0.21
_refine_diff_density_max 0.473
_refine_diff_density_min -0.378
_refine_diff_density_rms 0.061
_refine_ls_extinction_method none
_refine_ls_goodness_of_fit_ref 1.142
_refine_ls_hydrogen_treatment mixed
_refine_ls_matrix_type full
_refine_ls_number_parameters 648
_refine_ls_number_reflns 8870
_refine_ls_number_restraints 0
_refine_ls_restrained_S_all 1.142
_refine_ls_R_factor_all 0.0835
_refine_ls_R_factor_gt 0.0632
_refine_ls_shift/su_max 0.001
_refine_ls_shift/su_mean 0.000
_refine_ls_structure_factor_coef Fsqd
_refine_ls_weighting_details 'calc w=1/[\s^2^(Fo^2^)+(0.0540P)^2^+6.2829P] where P=(Fo^2^+2Fc^2^)/3'
_refine_ls_weighting_scheme calc
_refine_ls_wR_factor_gt 0.1396
_refine_ls_wR_factor_ref 0.1490
_reflns_number_gt 7023
_reflns_number_total 8870
_reflns_threshold_expression >2sigma(I)
_cod_data_source_file c4cc05420b2.cif
_cod_data_source_block abb_ag_73
_cod_original_sg_symbol_H-M 'P2(1)/c  '
_cod_database_code 7115680

loop_
_symmetry_equiv_pos_as_xyz
'x, y, z'
'-x, y+1/2, -z+1/2'
'-x, -y, -z'
'x, -y-1/2, z-1/2'

loop_
_atom_site_label
_atom_site_type_symbol
_atom_site_fract_x
_atom_site_fract_y
_atom_site_fract_z
_atom_site_U_iso_or_equiv
_atom_site_adp_type
_atom_site_occupancy
_atom_site_symmetry_multiplicity
_atom_site_calc_flag
_atom_site_refinement_flags
Cl1 Cl 0.65145(8) 0.69573(3) 0.70635(8) 0.0512(3) Uani 1 1 d .
Cl2 Cl 0.32842(7) 0.92102(5) 0.96357(10) 0.0660(4) Uani 1 1 d .
Cl1' Cl 1.17114(10) 0.70777(4) -0.09529(11) 0.0734(4) Uani 1 1 d .
Cl2' Cl 0.86451(6) 0.88421(3) 0.60733(7) 0.0387(2) Uani 1 1 d .
O1 O 0.67569(18) 0.90603(9) 0.47719(19) 0.0356(6) Uani 1 1 d .
O1' O 1.17590(17) 0.92429(9) 0.1073(2) 0.0404(6) Uani 1 1 d .
O2 O 0.0453(6) 0.6771(3) 0.1262(8) 0.123(3) Uani 0.50 1 d P
P1 P 0.39594(6) 0.89531(3) 0.59998(7) 0.0288(2) Uani 1 1 d .
P1' P 0.87653(6) 0.88074(3) 0.01684(7) 0.0304(2) Uani 1 1 d .
C1 C 0.4930(2) 0.93074(12) 0.6589(3) 0.0294(8) Uani 1 1 d .
C2 C 0.4806(3) 0.96103(12) 0.7435(3) 0.0364(8) Uani 1 1 d .
H2 H 0.4217 0.9620 0.7719 0.044 Uiso 1 1 calc R
C3 C 0.5547(3) 0.98959(13) 0.7855(3) 0.0423(9) Uani 1 1 d .
H3 H 0.5468 1.0103 0.8431 0.051 Uiso 1 1 calc R
C4 C 0.6397(3) 0.98800(13) 0.7439(3) 0.0386(9) Uani 1 1 d .
H4 H 0.6900 1.0080 0.7722 0.046 Uiso 1 1 calc R
C5 C 0.6528(2) 0.95729(12) 0.6605(3) 0.0351(8) Uani 1 1 d .
H5 H 0.7125 0.9561 0.6339 0.042 Uiso 1 1 calc R
C6 C 0.5794(2) 0.92839(12) 0.6157(3) 0.0300(8) Uani 1 1 d .
C7 C 0.5959(2) 0.89286(12) 0.5272(3) 0.0301(8) Uani 1 1 d .
C8 C 0.5111(2) 0.89238(12) 0.4383(3) 0.0294(7) Uani 1 1 d .
C9 C 0.5250(2) 0.89130(12) 0.3300(3) 0.0323(8) Uani 1 1 d .
H9 H 0.5872 0.8943 0.3107 0.039 Uiso 1 1 calc R
C10 C 0.4487(3) 0.88590(12) 0.2502(3) 0.0359(8) Uani 1 1 d .
H10 H 0.4596 0.8850 0.1770 0.043 Uiso 1 1 calc R
C11 C 0.3579(2) 0.88182(12) 0.2755(3) 0.0355(8) Uani 1 1 d .
H11 H 0.3065 0.8774 0.2202 0.043 Uiso 1 1 calc R
C12 C 0.3417(2) 0.88415(12) 0.3822(3) 0.0320(8) Uani 1 1 d .
H12 H 0.2788 0.8823 0.4002 0.038 Uiso 1 1 calc R
C13 C 0.4178(2) 0.88921(11) 0.4629(3) 0.0278(7) Uani 1 1 d .
C14 C 0.6107(2) 0.84289(12) 0.5745(3) 0.0293(8) Uani 1 1 d .
C15 C 0.6045(3) 0.80401(13) 0.5061(3) 0.0408(9) Uani 1 1 d .
H15 H 0.5917 0.8087 0.4306 0.049 Uiso 1 1 calc R
C16 C 0.6165(3) 0.75929(14) 0.5451(3) 0.0440(10) Uani 1 1 d .
H16 H 0.6103 0.7333 0.4976 0.053 Uiso 1 1 calc R
C17 C 0.6378(3) 0.75258(13) 0.6548(3) 0.0364(8) Uani 1 1 d .
C18 C 0.6471(3) 0.78975(13) 0.7240(3) 0.0399(9) Uani 1 1 d .
H18 H 0.6625 0.7848 0.7991 0.048 Uiso 1 1 calc R
C19 C 0.6338(3) 0.83472(13) 0.6835(3) 0.0373(9) Uani 1 1 d .
H19 H 0.6408 0.8605 0.7316 0.045 Uiso 1 1 calc R
C20 C 0.3911(2) 0.83928(12) 0.6650(3) 0.0299(8) Uani 1 1 d .
C21 C 0.3905(3) 0.79768(13) 0.6075(3) 0.0401(9) Uani 1 1 d .
H21 H 0.3922 0.7984 0.5319 0.048 Uiso 1 1 calc R
C22 C 0.3874(3) 0.75517(14) 0.6605(3) 0.0491(10) Uani 1 1 d .
H22 H 0.3869 0.7268 0.6209 0.059 Uiso 1 1 calc R
C23 C 0.3853(3) 0.75386(15) 0.7692(3) 0.0504(10) Uani 1 1 d .
H23 H 0.3846 0.7246 0.8052 0.061 Uiso 1 1 calc R
C24 C 0.3840(3) 0.79511(15) 0.8263(3) 0.0461(10) Uani 1 1 d .
H24 H 0.3810 0.7940 0.9016 0.055 Uiso 1 1 calc R
C25 C 0.3869(2) 0.83806(14) 0.7756(3) 0.0379(9) Uani 1 1 d .
H25 H 0.3861 0.8663 0.8155 0.046 Uiso 1 1 calc R
C26 C 0.2857(2) 0.92571(13) 0.6041(3) 0.0333(8) Uani 1 1 d .
C27 C 0.2079(2) 0.90303(14) 0.6365(3) 0.0362(8) Uani 1 1 d .
H27 H 0.2127 0.8715 0.6609 0.043 Uiso 1 1 calc R
C28 C 0.1223(3) 0.92725(16) 0.6327(3) 0.0445(10) Uani 1 1 d .
H28 H 0.0685 0.9123 0.6553 0.053 Uiso 1 1 calc R
C29 C 0.1156(3) 0.97274(16) 0.5962(3) 0.0482(11) Uani 1 1 d .
H29 H 0.0568 0.9888 0.5934 0.058 Uiso 1 1 calc R
C30 C 0.1925(3) 0.99525(16) 0.5637(3) 0.0520(11) Uani 1 1 d .
H30 H 0.1870 1.0266 0.5387 0.062 Uiso 1 1 calc R
C31 C 0.2782(3) 0.97185(14) 0.5676(3) 0.0475(10) Uani 1 1 d .
H31 H 0.3318 0.9872 0.5454 0.057 Uiso 1 1 calc R
C1' C 0.9365(3) 0.88650(12) 0.1507(3) 0.0346(8) Uani 1 1 d .
C2' C 0.8856(3) 0.88315(13) 0.2392(3) 0.0481(10) Uani 1 1 d .
H2' H 0.8198 0.8759 0.2288 0.058 Uiso 1 1 calc R
C3' C 0.9317(4) 0.89052(14) 0.3419(3) 0.0591(13) Uani 1 1 d .
H3' H 0.8981 0.8880 0.4026 0.071 Uiso 1 1 calc R
C4' C 1.0264(4) 0.90144(14) 0.3548(3) 0.0560(12) Uani 1 1 d .
H4' H 1.0582 0.9067 0.4251 0.067 Uiso 1 1 calc R
C5' C 1.0760(3) 0.90495(13) 0.2684(3) 0.0459(10) Uani 1 1 d .
H5' H 1.1415 0.9125 0.2798 0.055 Uiso 1 1 calc R
C6' C 1.0324(3) 0.89774(12) 0.1645(3) 0.0333(8) Uani 1 1 d .
C7' C 1.0897(2) 0.90142(12) 0.0687(3) 0.0307(8) Uani 1 1 d .
C8' C 1.0339(2) 0.92981(12) -0.0230(2) 0.0266(7) Uani 1 1 d .
C9' C 1.0787(2) 0.96339(12) -0.0782(3) 0.0295(8) Uani 1 1 d .
H9' H 1.1437 0.9702 -0.0568 0.035 Uiso 1 1 calc R
C10' C 1.0302(2) 0.98719(12) -0.1644(3) 0.0333(8) Uani 1 1 d .
H10' H 1.0620 1.0106 -0.2001 0.040 Uiso 1 1 calc R
C11' C 0.9364(2) 0.97738(12) -0.1990(3) 0.0330(8) Uani 1 1 d .
H11' H 0.9041 0.9932 -0.2595 0.040 Uiso 1 1 calc R
C12' C 0.8902(2) 0.94433(12) -0.1451(3) 0.0297(8) Uani 1 1 d .
H12' H 0.8254 0.9375 -0.1678 0.036 Uiso 1 1 calc R
C13' C 0.9381(2) 0.92104(11) -0.0576(2) 0.0255(7) Uani 1 1 d .
C14' C 1.1107(2) 0.85220(13) 0.0267(3) 0.0345(8) Uani 1 1 d .
C15' C 1.1261(3) 0.84509(14) -0.0783(3) 0.0438(10) Uani 1 1 d .
H15' H 1.1232 0.8710 -0.1261 0.053 Uiso 1 1 calc R
C16' C 1.1459(3) 0.80091(15) -0.1161(3) 0.0506(11) Uani 1 1 d .
H16' H 1.1558 0.7966 -0.1890 0.061 Uiso 1 1 calc R
C17' C 1.1508(3) 0.76392(15) -0.0474(3) 0.0480(10) Uani 1 1 d .
C18' C 1.1396(4) 0.76999(16) 0.0593(4) 0.0647(13) Uani 1 1 d .
H18' H 1.1456 0.7442 0.1074 0.078 Uiso 1 1 calc R
C19' C 1.1195(3) 0.81417(15) 0.0953(3) 0.0566(12) Uani 1 1 d .
H19' H 1.1116 0.8185 0.1689 0.068 Uiso 1 1 calc R
C20' C 0.8794(2) 0.82236(13) -0.0339(3) 0.0346(8) Uani 1 1 d .
C21' C 0.8931(3) 0.81491(15) -0.1400(3) 0.0524(11) Uani 1 1 d .
H21' H 0.9019 0.8405 -0.1862 0.063 Uiso 1 1 calc R
C22' C 0.8938(4) 0.76911(18) -0.1771(4) 0.0719(14) Uani 1 1 d .
H22' H 0.9052 0.7633 -0.2490 0.086 Uiso 1 1 calc R
C23' C 0.8785(4) 0.73250(17) -0.1120(5) 0.0740(16) Uani 1 1 d .
H23' H 0.8784 0.7015 -0.1394 0.089 Uiso 1 1 calc R
C24' C 0.8630(4) 0.73985(16) -0.0069(4) 0.0679(14) Uani 1 1 d .
H24' H 0.8518 0.7141 0.0378 0.081 Uiso 1 1 calc R
C25' C 0.8639(3) 0.78488(15) 0.0327(4) 0.0532(11) Uani 1 1 d .
H25' H 0.8540 0.7903 0.1053 0.064 Uiso 1 1 calc R
C26' C 0.7553(2) 0.89852(13) 0.0148(3) 0.0368(9) Uani 1 1 d .
C27' C 0.6824(3) 0.87024(15) -0.0287(3) 0.0423(9) Uani 1 1 d .
H27' H 0.6951 0.8409 -0.0594 0.051 Uiso 1 1 calc R
C28' C 0.5894(3) 0.88519(16) -0.0270(3) 0.0514(11) Uani 1 1 d .
H28' H 0.5385 0.8657 -0.0561 0.062 Uiso 1 1 calc R
C29' C 0.5707(3) 0.92730(17) 0.0156(3) 0.0534(11) Uani 1 1 d .
H29' H 0.5069 0.9371 0.0158 0.064 Uiso 1 1 calc R
C30' C 0.6426(3) 0.95551(18) 0.0578(4) 0.0690(14) Uani 1 1 d .
H30' H 0.6291 0.9851 0.0872 0.083 Uiso 1 1 calc R
C31' C 0.7350(3) 0.94120(16) 0.0578(4) 0.0630(13) Uani 1 1 d .
H31' H 0.7853 0.9609 0.0879 0.076 Uiso 1 1 calc R
H1'O H 0.722(3) 0.8967(14) 0.511(3) 0.039(12) Uiso 1 1 d .
H2'O H 1.220(3) 0.9215(16) 0.058(4) 0.066(14) Uiso 1 1 d .

loop_
_atom_site_aniso_label
_atom_site_aniso_U_11
_atom_site_aniso_U_22
_atom_site_aniso_U_33
_atom_site_aniso_U_23
_atom_site_aniso_U_13
_atom_site_aniso_U_12
Cl1 0.0769(7) 0.0327(6) 0.0458(6) 0.0062(4) 0.0151(5) 0.0047(5)
Cl2 0.0327(5) 0.0956(10) 0.0716(7) -0.0266(7) 0.0141(5) 0.0000(5)
Cl1' 0.0966(9) 0.0467(7) 0.0763(8) -0.0177(6) 0.0083(7) 0.0253(6)
Cl2' 0.0334(5) 0.0527(6) 0.0304(4) -0.0039(4) 0.0059(3) 0.0008(4)
O1 0.0261(13) 0.0483(17) 0.0334(13) 0.0075(12) 0.0081(11) -0.0002(12)
O1' 0.0311(13) 0.0505(17) 0.0375(14) -0.0115(12) -0.0043(11) 0.0052(12)
O2 0.104(7) 0.124(8) 0.135(8) 0.000(6) -0.005(6) -0.001(6)
P1 0.0256(4) 0.0316(5) 0.0302(5) 0.0033(4) 0.0083(3) 0.0024(4)
P1' 0.0326(5) 0.0300(5) 0.0304(5) -0.0030(4) 0.0108(4) -0.0027(4)
C1 0.0312(18) 0.027(2) 0.0312(18) 0.0038(14) 0.0085(14) 0.0002(15)
C2 0.041(2) 0.032(2) 0.039(2) -0.0012(16) 0.0155(16) 0.0017(17)
C3 0.058(2) 0.028(2) 0.043(2) -0.0078(17) 0.0124(18) -0.0012(18)
C4 0.040(2) 0.028(2) 0.047(2) 0.0002(17) 0.0038(17) -0.0037(17)
C5 0.0348(19) 0.034(2) 0.038(2) 0.0051(16) 0.0075(15) 0.0021(16)
C6 0.0314(18) 0.029(2) 0.0299(17) 0.0041(15) 0.0041(14) 0.0033(15)
C7 0.0268(17) 0.035(2) 0.0302(17) 0.0022(15) 0.0089(14) 0.0025(15)
C8 0.0326(18) 0.0246(19) 0.0322(18) 0.0037(14) 0.0084(14) 0.0034(15)
C9 0.0326(18) 0.032(2) 0.0341(18) 0.0033(15) 0.0117(15) 0.0046(15)
C10 0.050(2) 0.032(2) 0.0275(18) 0.0047(15) 0.0081(16) 0.0076(17)
C11 0.037(2) 0.031(2) 0.0357(19) 0.0014(16) -0.0049(15) 0.0055(16)
C12 0.0254(17) 0.028(2) 0.042(2) 0.0060(15) 0.0025(14) 0.0025(15)
C13 0.0302(17) 0.0246(19) 0.0294(17) 0.0030(14) 0.0069(14) 0.0038(14)
C14 0.0225(16) 0.036(2) 0.0307(18) 0.0009(15) 0.0062(13) 0.0032(15)
C15 0.056(2) 0.043(2) 0.0235(17) 0.0018(16) 0.0066(16) 0.0103(19)
C16 0.057(2) 0.039(2) 0.036(2) -0.0074(17) 0.0073(18) 0.0129(19)
C17 0.042(2) 0.031(2) 0.038(2) 0.0043(16) 0.0141(16) 0.0053(17)
C18 0.052(2) 0.039(2) 0.0286(18) 0.0036(16) 0.0047(16) 0.0013(18)
C19 0.050(2) 0.033(2) 0.0293(18) 0.0010(16) 0.0052(16) 0.0003(17)
C20 0.0235(16) 0.033(2) 0.0336(18) 0.0044(15) 0.0047(14) -0.0008(15)
C21 0.044(2) 0.040(2) 0.038(2) 0.0019(17) 0.0098(16) 0.0012(18)
C22 0.060(3) 0.032(2) 0.057(3) -0.0032(19) 0.012(2) -0.0024(19)
C23 0.054(3) 0.037(3) 0.061(3) 0.015(2) 0.012(2) -0.003(2)
C24 0.048(2) 0.053(3) 0.038(2) 0.0138(19) 0.0084(17) -0.006(2)
C25 0.037(2) 0.040(2) 0.038(2) 0.0005(17) 0.0083(16) -0.0044(17)
C26 0.0295(18) 0.041(2) 0.0304(18) 0.0028(16) 0.0078(14) 0.0074(16)
C27 0.0315(19) 0.046(2) 0.0320(18) 0.0000(16) 0.0070(15) 0.0024(17)
C28 0.035(2) 0.070(3) 0.0298(19) -0.0019(19) 0.0100(15) 0.007(2)
C29 0.044(2) 0.070(3) 0.031(2) 0.000(2) 0.0057(17) 0.028(2)
C30 0.054(3) 0.051(3) 0.054(3) 0.014(2) 0.020(2) 0.022(2)
C31 0.040(2) 0.047(3) 0.059(3) 0.012(2) 0.0194(19) 0.0097(19)
C1' 0.053(2) 0.026(2) 0.0264(17) -0.0016(14) 0.0105(16) 0.0029(17)
C2' 0.077(3) 0.032(2) 0.041(2) -0.0033(17) 0.028(2) -0.007(2)
C3' 0.119(4) 0.030(2) 0.034(2) -0.0011(17) 0.037(2) 0.000(3)
C4' 0.106(4) 0.037(2) 0.024(2) -0.0023(17) 0.002(2) 0.012(3)
C5' 0.069(3) 0.035(2) 0.032(2) -0.0016(16) -0.0024(18) 0.014(2)
C6' 0.048(2) 0.026(2) 0.0249(17) 0.0015(14) 0.0019(15) 0.0106(16)
C7' 0.0290(17) 0.033(2) 0.0294(17) -0.0038(15) 0.0005(14) 0.0051(15)
C8' 0.0263(17) 0.031(2) 0.0232(16) -0.0035(14) 0.0058(13) 0.0054(15)
C9' 0.0217(16) 0.037(2) 0.0304(18) -0.0061(15) 0.0060(13) -0.0009(15)
C10' 0.042(2) 0.031(2) 0.0301(18) -0.0016(15) 0.0156(15) -0.0039(16)
C11' 0.039(2) 0.032(2) 0.0273(17) 0.0016(15) 0.0009(15) 0.0022(16)
C12' 0.0264(17) 0.032(2) 0.0301(17) -0.0070(15) -0.0004(14) -0.0021(15)
C13' 0.0259(16) 0.0274(19) 0.0241(16) -0.0039(14) 0.0062(13) 0.0008(14)
C14' 0.0307(18) 0.038(2) 0.0332(19) -0.0030(16) -0.0009(14) 0.0094(16)
C15' 0.060(2) 0.040(2) 0.032(2) -0.0025(17) 0.0098(18) 0.0124(19)
C16' 0.059(3) 0.052(3) 0.040(2) -0.012(2) 0.0053(19) 0.015(2)
C17' 0.049(2) 0.045(3) 0.049(2) -0.009(2) 0.0017(18) 0.016(2)
C18' 0.098(4) 0.043(3) 0.055(3) 0.010(2) 0.017(2) 0.031(3)
C19' 0.085(3) 0.050(3) 0.036(2) 0.0026(19) 0.013(2) 0.029(2)
C20' 0.0321(19) 0.033(2) 0.039(2) -0.0054(16) 0.0044(15) -0.0026(16)
C21' 0.066(3) 0.044(3) 0.050(2) -0.014(2) 0.017(2) -0.006(2)
C22' 0.091(4) 0.059(3) 0.067(3) -0.031(3) 0.012(3) -0.007(3)
C23' 0.075(3) 0.031(3) 0.111(5) -0.029(3) -0.006(3) 0.004(2)
C24' 0.080(3) 0.035(3) 0.083(4) 0.003(2) -0.012(3) 0.000(2)
C25' 0.068(3) 0.036(3) 0.054(3) 0.004(2) 0.003(2) -0.004(2)
C26' 0.0327(19) 0.037(2) 0.043(2) -0.0030(17) 0.0162(16) -0.0063(16)
C27' 0.043(2) 0.048(3) 0.037(2) -0.0004(18) 0.0048(16) -0.0064(19)
C28' 0.039(2) 0.064(3) 0.049(2) 0.007(2) -0.0006(18) -0.019(2)
C29' 0.032(2) 0.078(3) 0.054(3) 0.004(2) 0.0168(18) 0.000(2)
C30' 0.041(2) 0.070(3) 0.101(4) -0.032(3) 0.029(2) -0.001(2)
C31' 0.032(2) 0.057(3) 0.103(4) -0.032(3) 0.020(2) -0.007(2)

loop_
_atom_type_symbol
_atom_type_description
_atom_type_scat_dispersion_real
_atom_type_scat_dispersion_imag
_atom_type_scat_source
C C 0.0033 0.0016 'International Tables Vol C Tables 4.2.6.8 and 6.1.1.4'
H H 0.0000 0.0000 'International Tables Vol C Tables 4.2.6.8 and 6.1.1.4'
O O 0.0106 0.0060 'International Tables Vol C Tables 4.2.6.8 and 6.1.1.4'
Cl Cl 0.1484 0.1585 'International Tables Vol C Tables 4.2.6.8 and 6.1.1.4'
P P 0.1023 0.0942 'International Tables Vol C Tables 4.2.6.8 and 6.1.1.4'

loop_
_geom_angle_atom_site_label_1
_geom_angle_atom_site_label_2
_geom_angle_atom_site_label_3
_geom_angle
C7 O1 H1'O 110(3)
C7' O1' H2'O 111(3)
C13 P1 C1 103.47(15)
C13 P1 C26 109.32(15)
C1 P1 C26 110.12(16)
C13 P1 C20 111.61(16)
C1 P1 C20 112.70(15)
C26 P1 C20 109.47(16)
C13' P1' C20' 112.50(15)
C13' P1' C1' 102.92(16)
C20' P1' C1' 112.90(16)
C13' P1' C26' 110.13(16)
C20' P1' C26' 108.89(17)
C1' P1' C26' 109.36(17)
C2 C1 C6 121.5(3)
C2 C1 P1 119.9(3)
C6 C1 P1 118.6(3)
C3 C2 C1 119.5(3)
C3 C2 H2 120.3
C1 C2 H2 120.3
C4 C3 C2 119.9(3)
C4 C3 H3 120.0
C2 C3 H3 120.0
C3 C4 C5 120.7(3)
C3 C4 H4 119.6
C5 C4 H4 119.6
C6 C5 C4 120.8(3)
C6 C5 H5 119.6
C4 C5 H5 119.6
C5 C6 C1 117.6(3)
C5 C6 C7 120.4(3)
C1 C6 C7 121.8(3)
O1 C7 C8 106.3(3)
O1 C7 C6 110.3(3)
C8 C7 C6 110.6(3)
O1 C7 C14 109.7(3)
C8 C7 C14 109.0(3)
C6 C7 C14 110.9(3)
C9 C8 C13 117.7(3)
C9 C8 C7 120.8(3)
C13 C8 C7 121.3(3)
C10 C9 C8 120.7(3)
C10 C9 H9 119.6
C8 C9 H9 119.6
C11 C10 C9 121.0(3)
C11 C10 H10 119.5
C9 C10 H10 119.5
C10 C11 C12 119.5(3)
C10 C11 H11 120.2
C12 C11 H11 120.2
C11 C12 C13 119.9(3)
C11 C12 H12 120.1
C13 C12 H12 120.1
C12 C13 C8 121.1(3)
C12 C13 P1 119.7(2)
C8 C13 P1 119.1(2)
C19 C14 C15 117.4(3)
C19 C14 C7 122.5(3)
C15 C14 C7 120.1(3)
C16 C15 C14 121.7(3)
C16 C15 H15 119.2
C14 C15 H15 119.2
C15 C16 C17 119.1(3)
C15 C16 H16 120.5
C17 C16 H16 120.5
C18 C17 C16 121.0(3)
C18 C17 Cl1 119.3(3)
C16 C17 Cl1 119.7(3)
C17 C18 C19 119.3(3)
C17 C18 H18 120.3
C19 C18 H18 120.3
C18 C19 C14 121.5(3)
C18 C19 H19 119.3
C14 C19 H19 119.3
C21 C20 C25 119.7(3)
C21 C20 P1 121.5(3)
C25 C20 P1 118.7(3)
C22 C21 C20 119.9(3)
C22 C21 H21 120.0
C20 C21 H21 120.0
C23 C22 C21 120.5(4)
C23 C22 H22 119.8
C21 C22 H22 119.8
C22 C23 C24 119.8(4)
C22 C23 H23 120.1
C24 C23 H23 120.1
C23 C24 C25 121.0(4)
C23 C24 H24 119.5
C25 C24 H24 119.5
C24 C25 C20 119.1(4)
C24 C25 H25 120.5
C20 C25 H25 120.5
C27 C26 C31 120.4(3)
C27 C26 P1 120.9(3)
C31 C26 P1 118.6(3)
C26 C27 C28 118.9(4)
C26 C27 H27 120.6
C28 C27 H27 120.6
C29 C28 C27 120.2(4)
C29 C28 H28 119.9
C27 C28 H28 119.9
C30 C29 C28 121.0(4)
C30 C29 H29 119.5
C28 C29 H29 119.5
C29 C30 C31 119.5(4)
C29 C30 H30 120.2
C31 C30 H30 120.2
C30 C31 C26 119.9(4)
C30 C31 H31 120.0
C26 C31 H31 120.0
C6' C1' C2' 120.9(3)
C6' C1' P1' 118.8(2)
C2' C1' P1' 120.1(3)
C3' C2' C1' 119.5(4)
C3' C2' H2' 120.2
C1' C2' H2' 120.2
C4' C3' C2' 119.2(4)
C4' C3' H3' 120.4
C2' C3' H3' 120.4
C5' C4' C3' 121.2(4)
C5' C4' H4' 119.4
C3' C4' H4' 119.4
C4' C5' C6' 121.3(4)
C4' C5' H5' 119.3
C6' C5' H5' 119.3
C5' C6' C1' 117.8(3)
C5' C6' C7' 120.4(3)
C1' C6' C7' 121.8(3)
O1' C7' C6' 106.5(3)
O1' C7' C14' 109.9(3)
C6' C7' C14' 110.4(3)
O1' C7' C8' 110.7(3)
C6' C7' C8' 110.1(3)
C14' C7' C8' 109.2(3)
C9' C8' C13' 117.4(3)
C9' C8' C7' 120.7(3)
C13' C8' C7' 121.8(3)
C8' C9' C10' 121.0(3)
C8' C9' H9' 119.5
C10' C9' H9' 119.5
C11' C10' C9' 120.9(3)
C11' C10' H10' 119.5
C9' C10' H10' 119.5
C12' C11' C10' 119.2(3)
C12' C11' H11' 120.4
C10' C11' H11' 120.4
C11' C12' C13' 120.0(3)
C11' C12' H12' 120.0
C13' C12' H12' 120.0
C12' C13' C8' 121.5(3)
C12' C13' P1' 119.9(2)
C8' C13' P1' 118.5(2)
C15' C14' C19' 117.8(3)
C15' C14' C7' 121.4(3)
C19' C14' C7' 120.7(3)
C14' C15' C16' 121.5(4)
C14' C15' H15' 119.2
C16' C15' H15' 119.2
C17' C16' C15' 119.2(4)
C17' C16' H16' 120.4
C15' C16' H16' 120.4
C16' C17' C18' 120.9(4)
C16' C17' Cl1' 119.6(3)
C18' C17' Cl1' 119.5(3)
C17' C18' C19' 119.1(4)
C17' C18' H18' 120.5
C19' C18' H18' 120.5
C14' C19' C18' 121.4(4)
C14' C19' H19' 119.3
C18' C19' H19' 119.3
C21' C20' C25' 120.6(4)
C21' C20' P1' 119.8(3)
C25' C20' P1' 119.5(3)
C20' C21' C22' 118.3(4)
C20' C21' H21' 120.9
C22' C21' H21' 120.9
C23' C22' C21' 121.0(5)
C23' C22' H22' 119.5
C21' C22' H22' 119.5
C22' C23' C24' 120.8(4)
C22' C23' H23' 119.6
C24' C23' H23' 119.6
C25' C24' C23' 119.4(5)
C25' C24' H24' 120.3
C23' C24' H24' 120.3
C24' C25' C20' 119.8(4)
C24' C25' H25' 120.1
C20' C25' H25' 120.1
C27' C26' C31' 119.4(4)
C27' C26' P1' 121.1(3)
C31' C26' P1' 119.5(3)
C26' C27' C28' 119.1(4)
C26' C27' H27' 120.5
C28' C27' H27' 120.5
C29' C28' C27' 120.8(4)
C29' C28' H28' 119.6
C27' C28' H28' 119.6
C28' C29' C30' 120.4(4)
C28' C29' H29' 119.8
C30' C29' H29' 119.8
C29' C30' C31' 119.8(4)
C29' C30' H30' 120.1
C31' C30' H30' 120.1
C30' C31' C26' 120.6(4)
C30' C31' H31' 119.7
C26' C31' H31' 119.7

loop_
_geom_bond_atom_site_label_1
_geom_bond_atom_site_label_2
_geom_bond_distance
Cl1 C17 1.750(4)
Cl1' C17' 1.749(4)
O1 C7 1.413(4)
O1 H1'O 0.78(4)
O1' C7' 1.419(4)
O1' H2'O 0.93(5)
P1 C13 1.792(3)
P1 C1 1.795(3)
P1 C26 1.798(3)
P1 C20 1.801(3)
P1' C13' 1.780(3)
P1' C20' 1.787(4)
P1' C1' 1.792(4)
P1' C26' 1.793(4)
C1 C2 1.397(5)
C1 C6 1.405(4)
C2 C3 1.383(5)
C2 H2 0.9500
C3 C4 1.376(5)
C3 H3 0.9500
C4 C5 1.395(5)
C4 H4 0.9500
C5 C6 1.392(5)
C5 H5 0.9500
C6 C7 1.543(5)
C7 C8 1.536(5)
C7 C14 1.550(5)
C8 C9 1.396(5)
C8 C13 1.403(4)
C9 C10 1.389(5)
C9 H9 0.9500
C10 C11 1.373(5)
C10 H10 0.9500
C11 C12 1.387(5)
C11 H11 0.9500
C12 C13 1.394(5)
C12 H12 0.9500
C14 C19 1.384(5)
C14 C15 1.399(5)
C15 C16 1.371(5)
C15 H15 0.9500
C16 C17 1.383(5)
C16 H16 0.9500
C17 C18 1.367(5)
C18 C19 1.386(5)
C18 H18 0.9500
C19 H19 0.9500
C20 C21 1.389(5)
C20 C25 1.395(5)
C21 C22 1.388(5)
C21 H21 0.9500
C22 C23 1.367(6)
C22 H22 0.9500
C23 C24 1.380(6)
C23 H23 0.9500
C24 C25 1.385(5)
C24 H24 0.9500
C25 H25 0.9500
C26 C27 1.386(5)
C26 C31 1.395(5)
C27 C28 1.395(5)
C27 H27 0.9500
C28 C29 1.377(6)
C28 H28 0.9500
C29 C30 1.374(6)
C29 H29 0.9500
C30 C31 1.384(5)
C30 H30 0.9500
C31 H31 0.9500
C1' C6' 1.390(5)
C1' C2' 1.401(5)
C2' C3' 1.386(6)
C2' H2' 0.9500
C3' C4' 1.372(7)
C3' H3' 0.9500
C4' C5' 1.368(6)
C4' H4' 0.9500
C5' C6' 1.386(5)
C5' H5' 0.9500
C6' C7' 1.537(5)
C7' C14' 1.543(5)
C7' C8' 1.543(4)
C8' C9' 1.384(5)
C8' C13' 1.399(4)
C9' C10' 1.385(5)
C9' H9' 0.9500
C10' C11' 1.378(5)
C10' H10' 0.9500
C11' C12' 1.375(5)
C11' H11' 0.9500
C12' C13' 1.387(4)
C12' H12' 0.9500
C14' C15' 1.377(5)
C14' C19' 1.382(5)
C15' C16' 1.389(5)
C15' H15' 0.9500
C16' C17' 1.359(6)
C16' H16' 0.9500
C17' C18' 1.377(6)
C18' C19' 1.382(6)
C18' H18' 0.9500
C19' H19' 0.9500
C20' C21' 1.385(5)
C20' C25' 1.392(5)
C21' C22' 1.389(6)
C21' H21' 0.9500
C22' C23' 1.361(7)
C22' H22' 0.9500
C23' C24' 1.379(7)
C23' H23' 0.9500
C24' C25' 1.378(6)
C24' H24' 0.9500
C25' H25' 0.9500
C26' C27' 1.373(5)
C26' C31' 1.379(5)
C27' C28' 1.391(5)
C27' H27' 0.9500
C28' C29' 1.356(6)
C28' H28' 0.9500
C29' C30' 1.356(6)
C29' H29' 0.9500
C30' C31' 1.376(6)
C30' H30' 0.9500
C31' H31' 0.9500
